data_4116308
loop_
_publ_author_name
'Thorsten Glaser'
'Thomas Beissel'
'Eckhard Bill'
'Thomas Weyherm\"uller'
'Volker Sch\"unemann'
'Wolfram Meyer-Klaucke'
'Alfred X. Trautwein'
'Karl Wieghardt'

_publ_section_title
;
 Electronic Structure of Linear Thiophenolate-Bridged Heterotrinuclear
 Complexes [LFeMFeL]n+ (M = Cr, Co, Fe; n= 1-3): Localized vs Delocalized
 Models
;
_journal_name_full 'Journal of the American Chemical Society'
_journal_page_first 2193
_journal_page_last 2208
_journal_paper_doi 10.1021/ja982898m
_journal_volume 121
_journal_year 1999
_chemical_formula_structural 'C78 H108 Fe3 N6 S6]2+, (C24H20B)-, (BF4)-, 3(C3H6O)'
_chemical_formula_sum 'C111 H146 B2 F4 Fe3 N6 O3 S6'
_chemical_formula_weight 2069.87
_chemical_name_systematic
; 
 ? 
;
_space_group_IT_number 2
_symmetry_cell_setting triclinic
_symmetry_space_group_name_Hall '-P 1'
_symmetry_space_group_name_H-M 'P -1'
_atom_sites_solution_hydrogens geom
_atom_sites_solution_primary direct
_atom_sites_solution_secondary difmap
_audit_creation_method SHELXL
_cell_angle_alpha 94.38(3)
_cell_angle_beta 94.36(3)
_cell_angle_gamma 91.61(3)
_cell_formula_units_Z 2
_cell_length_a 15.403(3)
_cell_length_b 16.474(3)
_cell_length_c 22.935(4)
_cell_measurement_reflns_used 4958
_cell_measurement_temperature 123(2)
_cell_volume 5782.6(19)
_computing_structure_refinement 'SHELXL-93 (Sheldrick, 1993)'
_computing_structure_solution 'SHELXS-86 (Sheldrick, 1990)'
_diffrn_ambient_temperature 123(2)
_diffrn_measurement_device 'Siemens SMART CCD-Detector'
_diffrn_measurement_method '\w-scan, 0.3deg/frame'
_diffrn_radiation_monochromator graphite
_diffrn_radiation_source 'fine-focus sealed tube'
_diffrn_radiation_type MoK\a
_diffrn_radiation_wavelength 0.71073
_diffrn_reflns_av_R_equivalents 0.1519
_diffrn_reflns_av_sigmaI/netI 0.1067
_diffrn_reflns_limit_h_max 12
_diffrn_reflns_limit_h_min -13
_diffrn_reflns_limit_k_max 21
_diffrn_reflns_limit_k_min -14
_diffrn_reflns_limit_l_max 28
_diffrn_reflns_limit_l_min -29
_diffrn_reflns_number 37739
_diffrn_reflns_theta_max 22.50
_diffrn_reflns_theta_min 1.54
_exptl_absorpt_coefficient_mu 0.535
_exptl_absorpt_correction_type 'Not measured'
_exptl_crystal_colour black
_exptl_crystal_density_diffrn 1.189
_exptl_crystal_description 'opaque block'
_exptl_crystal_F_000 2196
_exptl_crystal_size_max 0.43
_exptl_crystal_size_mid 0.40
_exptl_crystal_size_min 0.30
_refine_diff_density_max 0.894
_refine_diff_density_min -0.733
_refine_diff_density_rms 0.091
_refine_ls_extinction_method none
_refine_ls_goodness_of_fit_all 1.103
_refine_ls_goodness_of_fit_obs 1.142
_refine_ls_matrix_type full
_refine_ls_number_parameters 1158
_refine_ls_number_reflns 12121
_refine_ls_number_restraints 0
_refine_ls_restrained_S_all 1.417
_refine_ls_restrained_S_obs 1.142
_refine_ls_R_factor_all 0.1448
_refine_ls_R_factor_obs 0.1010
_refine_ls_shift/esd_max -0.032
_refine_ls_shift/esd_mean 0.001
_refine_ls_structure_factor_coef Fsqd
_refine_ls_weighting_details 'w=1/[\s^2^(Fo^2^)+(0.0781P)^2^+34.1210P] where P=(Fo^2^+2Fc^2^)/3'
_refine_ls_weighting_scheme calc
_refine_ls_wR_factor_all 0.3183
_refine_ls_wR_factor_obs 0.2347
_reflns_number_observed 10147
_reflns_number_total 13918
_reflns_observed_criterion >2sigma(I)
_cod_data_source_file ja982898m_3.cif
_cod_data_source_block 3b
_cod_depositor_comments
;
The following automatic conversions were performed:

'_refine_ls_weighting_scheme' value 'calc
w=1/[\s^2^(Fo^2^)+(0.0781P)^2^+34.1210P] where P=(Fo^2^+2Fc^2^)/3'
was changed to 'calc'. New tag '_refine_ls_weighting_details' was
created. The value of the new tag was set to
'w=1/[\s^2^(Fo^2^)+(0.0781P)^2^+34.1210P] where P=(Fo^2^+2Fc^2^)/3'.

Automatic conversion script
Id: cif_fix_values 3143 2015-03-26 13:38:13Z robertas 
;
_cod_original_cell_volume 5783(2)
_cod_database_code 4116308

loop_
_symmetry_equiv_pos_as_xyz
'x, y, z'
'-x, -y, -z'

loop_
_atom_site_aniso_label
_atom_site_aniso_U_11
_atom_site_aniso_U_22
_atom_site_aniso_U_33
_atom_site_aniso_U_23
_atom_site_aniso_U_13
_atom_site_aniso_U_12
Fe1 0.0268(10) 0.0204(8) 0.0261(8) -0.0029(6) -0.0087(6) -0.0043(6)
Fe2 0.0351(8) 0.0215(6) 0.0314(6) -0.0007(4) -0.0091(5) -0.0045(5)
N1 0.050(5) 0.024(3) 0.030(4) -0.004(3) 0.000(3) -0.010(3)
N2 0.031(5) 0.035(4) 0.046(4) 0.012(3) -0.004(3) 0.005(3)
N3 0.046(5) 0.023(3) 0.049(4) -0.004(3) 0.001(3) -0.010(3)
S1 0.0326(13) 0.0284(10) 0.0283(10) -0.0015(8) -0.0110(8) -0.0089(9)
S2 0.0337(13) 0.0259(10) 0.0256(10) -0.0040(8) -0.0092(8) -0.0061(8)
S3 0.0326(13) 0.0258(10) 0.0346(11) 0.0011(8) -0.0075(8) -0.0001(9)
C1 0.051(6) 0.027(4) 0.048(5) 0.008(4) 0.004(4) -0.006(4)
C2 0.045(6) 0.043(5) 0.034(5) 0.009(4) -0.007(4) -0.005(4)
C3 0.049(7) 0.041(5) 0.075(7) 0.027(5) -0.002(5) 0.006(4)
C4 0.046(6) 0.022(4) 0.067(6) 0.009(4) -0.007(5) 0.002(4)
C5 0.054(7) 0.026(5) 0.058(6) -0.003(4) -0.002(5) -0.014(4)
C6 0.028(5) 0.036(5) 0.044(5) -0.002(4) -0.009(4) -0.016(4)
C7 0.032(5) 0.037(5) 0.038(5) 0.005(4) -0.005(4) -0.009(4)
C8 0.028(6) 0.037(5) 0.044(5) 0.004(4) -0.018(4) -0.005(4)
C9 0.059(7) 0.032(5) 0.042(5) 0.010(4) -0.008(5) 0.000(4)
C10 0.048(8) 0.076(7) 0.062(7) 0.027(6) -0.027(5) -0.022(6)
C11 0.049(8) 0.112(10) 0.074(8) 0.045(7) -0.021(6) -0.014(7)
C12 0.021(6) 0.094(8) 0.083(8) 0.038(7) -0.014(5) -0.001(5)
C13 0.058(8) 0.058(6) 0.060(6) 0.019(5) -0.004(5) -0.009(5)
C14 0.040(9) 0.213(21) 0.134(15) 0.130(15) -0.017(8) -0.002(10)
C15 0.124(17) 0.153(19) 0.257(30) 0.151(21) -0.030(17) -0.021(14)
C16 0.089(14) 0.312(35) 0.207(24) 0.195(27) -0.048(14) -0.005(17)
C17 0.137(19) 0.469(59) 0.100(15) 0.144(26) 0.002(14) 0.102(27)
C18 0.049(7) 0.050(6) 0.045(5) 0.017(4) -0.013(4) -0.002(5)
C19 0.035(6) 0.072(7) 0.035(5) 0.013(5) -0.018(4) -0.022(5)
C20 0.035(6) 0.054(6) 0.026(4) 0.002(4) -0.023(4) -0.020(4)
C21 0.071(8) 0.053(6) 0.034(5) -0.005(4) 0.000(5) -0.032(5)
C22 0.089(9) 0.090(9) 0.029(5) -0.006(6) -0.009(5) -0.063(8)
C23 0.100(11) 0.133(13) 0.029(6) 0.005(8) -0.035(6) -0.057(10)
C24 0.069(8) 0.112(11) 0.039(6) 0.021(7) -0.037(5) -0.024(7)
C25 0.141(14) 0.105(10) 0.035(6) -0.026(6) 0.004(7) -0.078(10)
C26 0.147(15) 0.072(9) 0.075(9) -0.025(7) 0.000(9) -0.003(9)
C27 0.235(25) 0.146(16) 0.062(9) -0.015(9) -0.067(12) -0.017(16)
C28 0.120(17) 0.179(20) 0.189(21) -0.114(18) 0.078(15) -0.060(15)
C29 0.044(6) 0.027(4) 0.047(5) -0.002(4) -0.004(4) 0.001(4)
C30 0.044(6) 0.031(5) 0.035(5) 0.000(4) -0.013(4) 0.001(4)
C31 0.039(6) 0.028(4) 0.046(5) 0.003(4) -0.001(4) 0.005(4)
C32 0.048(7) 0.038(5) 0.033(5) -0.002(4) 0.003(4) 0.002(4)
C33 0.047(7) 0.057(6) 0.048(6) 0.014(5) 0.005(5) 0.018(5)
C34 0.056(8) 0.041(5) 0.051(6) -0.002(4) 0.005(5) 0.012(5)
C35 0.050(7) 0.033(5) 0.062(6) -0.001(4) 0.004(5) 0.009(4)
C36 0.053(8) 0.066(7) 0.053(6) 0.008(5) 0.006(5) 0.005(5)
C37 0.063(9) 0.075(8) 0.107(10) 0.034(7) 0.030(7) 0.005(6)
C38 0.053(9) 0.127(12) 0.091(9) 0.004(8) -0.012(7) 0.014(8)
C39 0.059(9) 0.120(12) 0.094(9) -0.002(8) 0.025(7) 0.023(8)
Fe3 0.0437(12) 0.0373(10) 0.0297(9) -0.0005(7) -0.0011(7) -0.0078(8)
Fe4 0.0445(9) 0.0442(8) 0.0339(7) 0.0007(5) -0.0030(5) -0.0090(6)
N4 0.059(6) 0.052(5) 0.036(4) 0.003(3) -0.006(4) -0.010(4)
N5 0.063(6) 0.046(5) 0.039(4) -0.007(3) 0.002(4) -0.006(4)
N6 0.056(6) 0.047(5) 0.043(4) 0.000(3) -0.008(4) -0.016(4)
S4 0.046(2) 0.0385(12) 0.0335(11) 0.0027(9) -0.0010(9) -0.0069(10)
S5 0.049(2) 0.0372(12) 0.0344(11) -0.0003(9) -0.0007(10) -0.0100(10)
S6 0.050(2) 0.0405(12) 0.0349(12) 0.0000(9) 0.0016(10) -0.0043(10)
C40 0.067(7) 0.050(6) 0.038(5) -0.003(4) -0.010(5) -0.011(5)
C41 0.055(7) 0.066(7) 0.041(5) 0.008(5) -0.005(4) 0.004(5)
C42 0.039(7) 0.085(8) 0.050(6) 0.006(5) -0.011(5) -0.005(5)
C43 0.050(7) 0.072(7) 0.059(6) 0.003(5) -0.001(5) -0.003(6)
C44 0.057(7) 0.074(7) 0.044(6) -0.001(5) -0.011(5) -0.030(6)
C45 0.058(7) 0.052(6) 0.041(5) 0.004(4) -0.003(5) -0.023(5)
C46 0.060(7) 0.055(6) 0.031(5) 0.000(4) 0.003(4) -0.008(5)
C47 0.057(7) 0.048(6) 0.039(5) -0.001(4) 0.003(4) -0.012(5)
C48 0.061(7) 0.033(5) 0.042(5) 0.000(4) -0.001(4) -0.010(5)
C49 0.069(7) 0.043(5) 0.032(5) 0.003(4) 0.005(4) -0.011(5)
C50 0.069(8) 0.046(6) 0.052(6) 0.000(5) 0.008(5) -0.002(5)
C51 0.071(9) 0.078(8) 0.057(7) -0.012(6) 0.008(6) 0.013(7)
C52 0.081(9) 0.068(7) 0.027(5) -0.006(4) 0.001(5) 0.000(6)
C53 0.078(9) 0.068(7) 0.058(7) -0.011(5) 0.007(6) 0.013(6)
C54 0.129(13) 0.047(7) 0.097(10) 0.009(6) 0.007(9) 0.009(7)
C55 0.123(14) 0.126(13) 0.100(11) -0.012(9) 0.011(10) 0.072(11)
C56 0.061(9) 0.082(9) 0.133(12) 0.011(8) 0.010(8) 0.008(7)
C57 0.062(8) 0.066(7) 0.045(6) 0.003(5) -0.007(5) 0.018(6)
C58 0.061(8) 0.046(6) 0.044(5) 0.002(4) -0.006(5) 0.001(5)
C59 0.067(8) 0.042(5) 0.041(5) 0.008(4) 0.005(5) -0.009(5)
C60 0.096(9) 0.041(6) 0.043(6) -0.001(4) -0.001(5) -0.014(6)
C61 0.076(9) 0.041(6) 0.065(7) -0.002(5) 0.002(6) -0.003(6)
C62 0.131(13) 0.047(7) 0.045(6) -0.006(5) -0.011(7) -0.003(8)
C63 0.083(9) 0.049(7) 0.053(6) 0.002(5) -0.004(5) 0.010(6)
C64 0.119(13) 0.047(7) 0.098(10) 0.011(6) 0.007(8) -0.010(7)
C65 0.114(14) 0.069(9) 0.154(15) 0.031(9) -0.007(11) -0.007(9)
C66 0.160(17) 0.099(12) 0.102(11) 0.037(9) 0.010(11) -0.020(11)
C67 0.205(22) 0.070(10) 0.108(12) -0.010(8) -0.015(12) -0.045(12)
C68 0.055(7) 0.055(6) 0.043(5) 0.006(4) 0.000(4) -0.026(5)
C69 0.042(6) 0.054(6) 0.041(5) -0.002(4) 0.003(4) -0.013(5)
C70 0.043(6) 0.060(6) 0.036(5) 0.008(4) 0.005(4) 0.003(5)
C71 0.053(7) 0.054(6) 0.036(5) -0.004(4) 0.004(4) -0.008(5)
C72 0.036(6) 0.064(6) 0.036(5) 0.001(4) 0.000(4) 0.006(5)
C73 0.060(7) 0.067(7) 0.037(5) 0.013(5) 0.008(5) -0.010(5)
C74 0.073(8) 0.054(6) 0.052(6) 0.002(5) 0.018(5) -0.011(5)
C75 0.060(8) 0.093(8) 0.025(5) 0.006(5) -0.003(4) 0.000(6)
C76 0.074(10) 0.130(12) 0.065(8) 0.004(7) -0.004(6) -0.020(8)
C77 0.121(13) 0.129(13) 0.049(7) 0.003(7) 0.020(7) -0.023(10)
C78 0.128(13) 0.103(11) 0.060(8) -0.029(7) -0.006(8) 0.037(9)
B1 0.028(7) 0.043(6) 0.042(6) 0.000(4) -0.008(4) -0.001(4)
C79 0.045(7) 0.046(6) 0.052(6) 0.010(4) -0.016(4) -0.005(5)
C80 0.046(7) 0.049(6) 0.061(6) 0.011(5) -0.009(5) -0.001(5)
C81 0.084(11) 0.039(6) 0.061(7) 0.010(5) -0.019(6) -0.009(6)
C82 0.069(10) 0.055(7) 0.070(7) 0.005(5) -0.028(6) 0.015(6)
C83 0.068(8) 0.057(7) 0.069(7) 0.004(5) -0.008(6) 0.012(6)
C84 0.044(8) 0.055(6) 0.062(6) 0.007(5) -0.009(5) 0.002(5)
C85 0.028(5) 0.045(5) 0.050(5) 0.009(4) -0.012(4) 0.001(4)
C86 0.033(6) 0.049(5) 0.050(6) 0.000(4) -0.006(4) -0.012(4)
C87 0.050(7) 0.061(7) 0.038(5) 0.002(4) -0.001(4) -0.012(5)
C88 0.037(6) 0.082(8) 0.049(6) 0.018(6) 0.000(4) -0.002(5)
C89 0.062(8) 0.054(6) 0.069(7) 0.025(6) -0.004(5) 0.001(5)
C90 0.055(7) 0.050(6) 0.055(6) 0.013(5) 0.003(5) 0.011(5)
C91 0.049(7) 0.050(6) 0.036(5) 0.014(4) 0.001(4) -0.003(5)
C92 0.049(7) 0.061(6) 0.040(5) 0.006(5) -0.008(4) -0.013(5)
C93 0.054(7) 0.062(7) 0.050(6) 0.008(5) -0.013(5) -0.007(6)
C94 0.092(10) 0.053(7) 0.045(6) 0.000(5) -0.019(6) -0.016(6)
C95 0.111(11) 0.048(6) 0.058(7) 0.003(5) -0.012(7) 0.026(6)
C96 0.074(8) 0.047(6) 0.044(5) 0.002(5) -0.022(5) 0.014(5)
C97 0.037(6) 0.038(5) 0.045(5) 0.003(4) -0.009(4) 0.002(4)
C98 0.036(7) 0.028(4) 0.039(5) 0.004(3) -0.004(4) 0.000(4)
C99 0.042(7) 0.020(4) 0.050(5) 0.001(4) -0.005(4) 0.007(4)
C100 0.041(6) 0.047(5) 0.050(6) 0.001(4) 0.002(5) -0.004(4)
C101 0.072(10) 0.096(9) 0.043(6) 0.013(6) 0.012(6) -0.001(7)
C102 0.038(8) 0.096(8) 0.041(6) 0.006(5) -0.004(4) -0.003(5)
B2 0.110(21) 0.156(23) 0.100(15) -0.021(14) -0.004(13) -0.062(17)
F1 0.133(11) 0.190(13) 0.195(12) 0.027(10) -0.014(8) -0.061(10)
F3 0.303(29) 0.370(32) 0.185(18) -0.114(20) 0.119(20) -0.062(25)
F4 0.061(11) 0.554(63) 0.802(92) 0.364(64) -0.106(23) -0.050(19)

loop_
_atom_site_label
_atom_site_type_symbol
_atom_site_fract_x
_atom_site_fract_y
_atom_site_fract_z
_atom_site_U_iso_or_equiv
_atom_site_thermal_displace_type
_atom_site_occupancy
_atom_site_calc_flag
_atom_site_refinement_flags
Fe1 Fe 0.0000 0.0000 0.5000 0.0253(4) Uani 1 d S
Fe2 Fe 0.05877(8) 0.15553(6) 0.47061(5) 0.0302(3) Uani 1 d .
N1 N 0.1849(5) 0.1988(4) 0.4633(3) 0.035(2) Uani 1 d .
N2 N 0.0284(5) 0.2140(4) 0.3959(3) 0.037(2) Uani 1 d .
N3 N 0.0410(5) 0.2680(4) 0.5138(3) 0.040(2) Uani 1 d .
S1 S 0.09550(14) 0.09283(12) 0.55141(8) 0.0308(5) Uani 1 d .
S2 S 0.07420(13) 0.03471(11) 0.42146(8) 0.0295(5) Uani 1 d .
S3 S -0.07785(14) 0.11258(11) 0.48050(8) 0.0316(5) Uani 1 d .
C1 C 0.1874(6) 0.2417(5) 0.4073(4) 0.042(2) Uani 1 d .
H1A H 0.1865(6) 0.3013(5) 0.4166(4) 0.050 Uiso 1 calc R
H1B H 0.2420(6) 0.2292(5) 0.3888(4) 0.050 Uiso 1 calc R
C2 C 0.1098(6) 0.2143(6) 0.3649(4) 0.041(2) Uani 1 d .
H2A H 0.1043(6) 0.2515(6) 0.3330(4) 0.049 Uiso 1 calc R
H2B H 0.1190(6) 0.1588(6) 0.3471(4) 0.049 Uiso 1 calc R
C3 C 0.0046(7) 0.2991(6) 0.4132(5) 0.054(3) Uani 1 d .
H3A H -0.0436(7) 0.3150(6) 0.3857(5) 0.065 Uiso 1 calc R
H3B H 0.0552(7) 0.3364(6) 0.4101(5) 0.065 Uiso 1 calc R
C4 C -0.0232(7) 0.3083(5) 0.4749(4) 0.045(2) Uani 1 d .
H4A H -0.0256(7) 0.3668(5) 0.4881(4) 0.054 Uiso 1 calc R
H4B H -0.0819(7) 0.2829(5) 0.4762(4) 0.054 Uiso 1 calc R
C5 C 0.1256(7) 0.3138(5) 0.5201(4) 0.047(2) Uani 1 d .
H5A H 0.1315(7) 0.3457(5) 0.5587(4) 0.056 Uiso 1 calc R
H5B H 0.1264(7) 0.3527(5) 0.4893(4) 0.056 Uiso 1 calc R
C6 C 0.2018(6) 0.2593(5) 0.5155(4) 0.037(2) Uani 1 d .
H6A H 0.2553(6) 0.2925(5) 0.5113(4) 0.045 Uiso 1 calc R
H6B H 0.2108(6) 0.2303(5) 0.5516(4) 0.045 Uiso 1 calc R
C7 C 0.2518(6) 0.1373(5) 0.4628(4) 0.036(2) Uani 1 d .
H7A H 0.3078(6) 0.1645(5) 0.4559(4) 0.043 Uiso 1 calc R
H7B H 0.2366(6) 0.0972(5) 0.4289(4) 0.043 Uiso 1 calc R
C8 C 0.2663(6) 0.0910(5) 0.5167(4) 0.038(2) Uani 1 d .
C9 C 0.2072(7) 0.0649(5) 0.5536(4) 0.044(2) Uani 1 d .
C10 C 0.2341(8) 0.0184(7) 0.6002(5) 0.063(3) Uani 1 d .
H10 H 0.1921(8) 0.0016(7) 0.6255(5) 0.076 Uiso 1 calc R
C11 C 0.3208(8) -0.0041(9) 0.6108(5) 0.078(4) Uani 1 d .
C12 C 0.3802(7) 0.0233(8) 0.5746(5) 0.066(3) Uani 1 d .
H12 H 0.4397(7) 0.0101(8) 0.5807(5) 0.079 Uiso 1 calc R
C13 C 0.3536(8) 0.0708(6) 0.5285(5) 0.059(3) Uani 1 d .
H13 H 0.3961(8) 0.0900(6) 0.5045(5) 0.070 Uiso 1 calc R
C14 C 0.3464(9) -0.0573(14) 0.6606(9) 0.124(8) Uani 1 d .
C15 C 0.3033(15) -0.1468(16) 0.6407(14) 0.174(12) Uani 1 d .
C16 C 0.4449(14) -0.0669(22) 0.6696(13) 0.197(15) Uani 1 d .
C17 C 0.3095(18) -0.0291(29) 0.7138(11) 0.228(20) Uani 1 d .
C18 C -0.0450(7) 0.1756(6) 0.3555(4) 0.048(2) Uani 1 d .
H18A H -0.0977(7) 0.1740(6) 0.3776(4) 0.058 Uiso 1 calc R
H18B H -0.0567(7) 0.2115(6) 0.3233(4) 0.058 Uiso 1 calc R
C19 C -0.0326(6) 0.0926(6) 0.3291(4) 0.048(3) Uani 1 d .
C20 C 0.0102(6) 0.0269(6) 0.3534(3) 0.040(2) Uani 1 d .
C21 C 0.0129(7) -0.0474(6) 0.3213(4) 0.054(3) Uani 1 d .
H21 H 0.0423(7) -0.0902(6) 0.3391(4) 0.065 Uiso 1 calc R
C22 C -0.0256(9) -0.0633(8) 0.2635(4) 0.072(4) Uani 1 d .
C23 C -0.0673(10) 0.0007(11) 0.2401(5) 0.091(5) Uani 1 d .
H23 H -0.0949(10) -0.0074(11) 0.2016(5) 0.109 Uiso 1 calc R
C24 C -0.0708(8) 0.0767(9) 0.2703(5) 0.075(4) Uani 1 d .
H24 H -0.0994(8) 0.1191(9) 0.2516(5) 0.090 Uiso 1 calc R
C25 C -0.0167(11) -0.1453(9) 0.2301(5) 0.097(6) Uani 1 d .
C26 C -0.0448(13) -0.2132(9) 0.2640(6) 0.100(5) Uani 1 d .
C27 C -0.0621(19) -0.1584(14) 0.1710(7) 0.153(9) Uani 1 d .
C28 C 0.0864(15) -0.1609(16) 0.2235(12) 0.167(12) Uani 1 d .
C29 C 0.0092(6) 0.2650(5) 0.5727(4) 0.040(2) Uani 1 d .
H29A H 0.0104(6) 0.3215(5) 0.5910(4) 0.048 Uiso 1 calc R
H29B H 0.0515(6) 0.2346(5) 0.5965(4) 0.048 Uiso 1 calc R
C30 C -0.0806(6) 0.2278(5) 0.5782(3) 0.038(2) Uani 1 d .
C31 C -0.1207(6) 0.1638(5) 0.5437(4) 0.038(2) Uani 1 d .
C32 C -0.2069(6) 0.1376(5) 0.5522(4) 0.040(2) Uani 1 d .
H32 H -0.2336(6) 0.0939(5) 0.5272(4) 0.048 Uiso 1 calc R
C33 C -0.2536(7) 0.1738(6) 0.5960(4) 0.050(3) Uani 1 d .
C34 C -0.2116(7) 0.2383(6) 0.6319(4) 0.049(3) Uani 1 d .
H34 H -0.2401(7) 0.2638(6) 0.6634(4) 0.059 Uiso 1 calc R
C35 C -0.1289(7) 0.2645(5) 0.6213(4) 0.048(2) Uani 1 d .
H35 H -0.1033(7) 0.3102(5) 0.6447(4) 0.058 Uiso 1 calc R
C36 C -0.3469(7) 0.1466(7) 0.6034(4) 0.057(3) Uani 1 d .
C37 C -0.3471(9) 0.0572(8) 0.6188(6) 0.079(4) Uani 1 d .
H37A H -0.4068(9) 0.0385(8) 0.6237(6) 0.119 Uiso 1 calc R
H37B H -0.3109(9) 0.0529(8) 0.6554(6) 0.119 Uiso 1 calc R
H37C H -0.3236(9) 0.0233(8) 0.5871(6) 0.119 Uiso 1 calc R
C38 C -0.4012(9) 0.1543(11) 0.5453(6) 0.091(4) Uani 1 d .
H38A H -0.4617(9) 0.1368(11) 0.5492(6) 0.137 Uiso 1 calc R
H38B H -0.3773(9) 0.1199(11) 0.5141(6) 0.137 Uiso 1 calc R
H38C H -0.3994(9) 0.2112(11) 0.5356(6) 0.137 Uiso 1 calc R
C39 C -0.3891(9) 0.1990(10) 0.6507(6) 0.090(4) Uani 1 d .
H39A H -0.4489(9) 0.1786(10) 0.6536(6) 0.135 Uiso 1 calc R
H39B H -0.3900(9) 0.2556(10) 0.6403(6) 0.135 Uiso 1 calc R
H39C H -0.3556(9) 0.1964(10) 0.6885(6) 0.135 Uiso 1 calc R
Fe3 Fe -0.5000 0.5000 1.0000 0.0374(5) Uani 1 d S
Fe4 Fe -0.33147(9) 0.53402(8) 1.05898(5) 0.0415(4) Uani 1 d .
N4 N -0.3007(6) 0.5894(5) 1.1416(3) 0.050(2) Uani 1 d .
N5 N -0.2369(6) 0.4554(5) 1.0807(3) 0.050(2) Uani 1 d .
N6 N -0.2299(6) 0.6051(5) 1.0347(3) 0.050(2) Uani 1 d .
S4 S -0.4388(2) 0.45266(13) 1.08503(9) 0.0399(6) Uani 1 d .
S5 S -0.4348(2) 0.62142(13) 1.03802(9) 0.0406(6) Uani 1 d .
S6 S -0.3643(2) 0.47663(13) 0.96771(9) 0.0422(6) Uani 1 d .
C40 C -0.2337(8) 0.5409(6) 1.1736(4) 0.053(3) Uani 1 d .
H40A H -0.2463(8) 0.5403(6) 1.2153(4) 0.064 Uiso 1 calc R
H40B H -0.1752(8) 0.5668(6) 1.1721(4) 0.064 Uiso 1 calc R
C41 C -0.2347(7) 0.4546(7) 1.1459(4) 0.054(3) Uani 1 d .
H41A H -0.1821(7) 0.4270(7) 1.1607(4) 0.065 Uiso 1 calc R
H41B H -0.2866(7) 0.4239(7) 1.1567(4) 0.065 Uiso 1 calc R
C42 C -0.1499(7) 0.4879(7) 1.0641(4) 0.059(3) Uani 1 d .
H42A H -0.1174(7) 0.5165(7) 1.0990(4) 0.070 Uiso 1 calc R
H42B H -0.1148(7) 0.4422(7) 1.0497(4) 0.070 Uiso 1 calc R
C43 C -0.1649(8) 0.5460(7) 1.0168(5) 0.061(3) Uani 1 d .
H43A H -0.1096(8) 0.5751(7) 1.0108(5) 0.073 Uiso 1 calc R
H43B H -0.1862(8) 0.5154(7) 0.9794(5) 0.073 Uiso 1 calc R
C44 C -0.1949(7) 0.6626(7) 1.0873(4) 0.060(3) Uani 1 d .
H44A H -0.1414(7) 0.6406(7) 1.1059(4) 0.072 Uiso 1 calc R
H44B H -0.1798(7) 0.7165(7) 1.0739(4) 0.072 Uiso 1 calc R
C45 C -0.2623(7) 0.6716(6) 1.1310(4) 0.051(3) Uani 1 d .
H45A H -0.2353(7) 0.6983(6) 1.1684(4) 0.062 Uiso 1 calc R
H45B H -0.3091(7) 0.7064(6) 1.1162(4) 0.062 Uiso 1 calc R
C46 C -0.3733(7) 0.5993(6) 1.1797(4) 0.049(2) Uani 1 d .
H46A H -0.3488(7) 0.6209(6) 1.2191(4) 0.059 Uiso 1 calc R
H46B H -0.3995(7) 0.5446(6) 1.1837(4) 0.059 Uiso 1 calc R
C47 C -0.4453(7) 0.6539(6) 1.1601(4) 0.048(2) Uani 1 d .
C48 C -0.4797(7) 0.6633(5) 1.1022(4) 0.046(2) Uani 1 d .
C49 C -0.5472(7) 0.7154(6) 1.0925(4) 0.048(2) Uani 1 d .
H49 H -0.5688(7) 0.7205(6) 1.0531(4) 0.058 Uiso 1 calc R
C50 C -0.5855(8) 0.7607(6) 1.1364(4) 0.055(3) Uani 1 d .
C51 C -0.5493(9) 0.7508(8) 1.1940(5) 0.069(3) Uani 1 d .
H51 H -0.5723(9) 0.7803(8) 1.2262(5) 0.083 Uiso 1 calc R
C52 C -0.4822(8) 0.7002(7) 1.2046(4) 0.059(3) Uani 1 d .
H52 H -0.4597(8) 0.6963(7) 1.2439(4) 0.071 Uiso 1 calc R
C53 C -0.6566(9) 0.8184(7) 1.1237(5) 0.069(3) Uani 1 d .
C54 C -0.6280(12) 0.8828(8) 1.0847(7) 0.091(4) Uani 1 d .
H54A H -0.6758(12) 0.9195(8) 1.0772(7) 0.137 Uiso 1 calc R
H54B H -0.6121(12) 0.8564(8) 1.0474(7) 0.137 Uiso 1 calc R
H54C H -0.5775(12) 0.9141(8) 1.1042(7) 0.137 Uiso 1 calc R
C55 C -0.6846(13) 0.8661(12) 1.1783(7) 0.116(6) Uani 1 d .
H55A H -0.7312(13) 0.9025(12) 1.1670(7) 0.174 Uiso 1 calc R
H55B H -0.6348(13) 0.8984(12) 1.1978(7) 0.174 Uiso 1 calc R
H55C H -0.7060(13) 0.8281(12) 1.2052(7) 0.174 Uiso 1 calc R
C56 C -0.7351(9) 0.7701(9) 1.0910(8) 0.092(4) Uani 1 d .
H56A H -0.7821(9) 0.8074(9) 1.0825(8) 0.138 Uiso 1 calc R
H56B H -0.7557(9) 0.7285(9) 1.1155(8) 0.138 Uiso 1 calc R
H56C H -0.7175(9) 0.7438(9) 1.0542(8) 0.138 Uiso 1 calc R
C57 C -0.2472(8) 0.3707(7) 1.0540(4) 0.058(3) Uani 1 d .
H57A H -0.1949(8) 0.3411(7) 1.0666(4) 0.070 Uiso 1 calc R
H57B H -0.2486(8) 0.3722(7) 1.0109(4) 0.070 Uiso 1 calc R
C58 C -0.3272(8) 0.3221(6) 1.0683(4) 0.051(3) Uani 1 d .
C59 C -0.4084(8) 0.3488(6) 1.0771(4) 0.050(3) Uani 1 d .
C60 C -0.4768(9) 0.2941(6) 1.0878(4) 0.061(3) Uani 1 d .
H60 H -0.5325(9) 0.3147(6) 1.0944(4) 0.073 Uiso 1 calc R
C61 C -0.4643(9) 0.2102(6) 1.0890(5) 0.061(3) Uani 1 d .
C62 C -0.3791(11) 0.1852(7) 1.0784(5) 0.076(4) Uani 1 d .
H62 H -0.3672(11) 0.1290(7) 1.0785(5) 0.091 Uiso 1 calc R
C63 C -0.3144(9) 0.2380(7) 1.0683(5) 0.062(3) Uani 1 d .
H63 H -0.2588(9) 0.2177(7) 1.0609(5) 0.075 Uiso 1 calc R
C64 C -0.5352(11) 0.1486(7) 1.0977(6) 0.088(4) Uani 1 d .
C65 C -0.6241(13) 0.1857(10) 1.1021(9) 0.113(6) Uani 1 d .
H65A H -0.6674(13) 0.1428(10) 1.1076(9) 0.169 Uiso 1 calc R
H65B H -0.6407(13) 0.2115(10) 1.0660(9) 0.169 Uiso 1 calc R
H65C H -0.6214(13) 0.2266(10) 1.1356(9) 0.169 Uiso 1 calc R
C66 C -0.5064(15) 0.1006(11) 1.1488(8) 0.119(6) Uani 1 d .
H66A H -0.5521(15) 0.0601(11) 1.1547(8) 0.179 Uiso 1 calc R
H66B H -0.4957(15) 0.1376(11) 1.1843(8) 0.179 Uiso 1 calc R
H66C H -0.4527(15) 0.0728(11) 1.1405(8) 0.179 Uiso 1 calc R
C67 C -0.5439(17) 0.0871(10) 1.0421(8) 0.131(7) Uani 1 d .
H67A H -0.5897(17) 0.0459(10) 1.0464(8) 0.197 Uiso 1 calc R
H67B H -0.4884(17) 0.0604(10) 1.0378(8) 0.197 Uiso 1 calc R
H67C H -0.5592(17) 0.1163(10) 1.0073(8) 0.197 Uiso 1 calc R
C68 C -0.2531(7) 0.6573(6) 0.9849(4) 0.051(3) Uani 1 d .
H68A H -0.2024(7) 0.6942(6) 0.9808(4) 0.061 Uiso 1 calc R
H68B H -0.3017(7) 0.6918(6) 0.9960(4) 0.061 Uiso 1 calc R
C69 C -0.2790(6) 0.6130(6) 0.9256(4) 0.046(2) Uani 1 d .
C70 C -0.3306(6) 0.5411(6) 0.9135(4) 0.046(2) Uani 1 d .
C71 C -0.3497(7) 0.5102(6) 0.8555(4) 0.048(2) Uani 1 d .
H71 H -0.3824(7) 0.4602(6) 0.8481(4) 0.058 Uiso 1 calc R
C72 C -0.3229(6) 0.5494(6) 0.8081(4) 0.045(2) Uani 1 d .
C73 C -0.2713(7) 0.6196(7) 0.8202(4) 0.054(3) Uani 1 d .
H73 H -0.2500(7) 0.6469(7) 0.7889(4) 0.065 Uiso 1 calc R
C74 C -0.2503(8) 0.6509(7) 0.8783(4) 0.059(3) Uani 1 d .
H74 H -0.2153(8) 0.6996(7) 0.8854(4) 0.071 Uiso 1 calc R
C75 C -0.3419(7) 0.5104(7) 0.7453(4) 0.060(3) Uani 1 d .
C76 C -0.4390(10) 0.4932(11) 0.7321(6) 0.091(4) Uani 1 d .
H76A H -0.4608(10) 0.4603(11) 0.7620(6) 0.136 Uiso 1 calc R
H76B H -0.4497(10) 0.4635(11) 0.6934(6) 0.136 Uiso 1 calc R
H76C H -0.4693(10) 0.5448(11) 0.7323(6) 0.136 Uiso 1 calc R
C77 C -0.3058(12) 0.5621(11) 0.6994(5) 0.100(5) Uani 1 d .
H77A H -0.2432(12) 0.5725(11) 0.7087(5) 0.150 Uiso 1 calc R
H77B H -0.3354(12) 0.6140(11) 0.6996(5) 0.150 Uiso 1 calc R
H77C H -0.3158(12) 0.5328(11) 0.6605(5) 0.150 Uiso 1 calc R
C78 C -0.2956(12) 0.4274(10) 0.7397(6) 0.099(5) Uani 1 d .
H78A H -0.2327(12) 0.4368(10) 0.7481(6) 0.148 Uiso 1 calc R
H78B H -0.3075(12) 0.4020(10) 0.6997(6) 0.148 Uiso 1 calc R
H78C H -0.3177(12) 0.3913(10) 0.7677(6) 0.148 Uiso 1 calc R
B1 B 0.2169(7) 0.5111(6) 0.6399(4) 0.039(2) Uani 1 d .
C79 C 0.2628(7) 0.4225(6) 0.6484(4) 0.048(2) Uani 1 d .
C80 C 0.2205(7) 0.3553(6) 0.6686(4) 0.053(3) Uani 1 d .
H80 H 0.1629(7) 0.3605(6) 0.6803(4) 0.063 Uiso 1 calc R
C81 C 0.2613(10) 0.2794(6) 0.6722(5) 0.062(3) Uani 1 d .
H81 H 0.2309(10) 0.2350(6) 0.6866(5) 0.075 Uiso 1 calc R
C82 C 0.3424(9) 0.2697(7) 0.6555(5) 0.066(3) Uani 1 d .
H82 H 0.3683(9) 0.2181(7) 0.6567(5) 0.079 Uiso 1 calc R
C83 C 0.3886(8) 0.3354(7) 0.6364(5) 0.065(3) Uani 1 d .
H83 H 0.4465(8) 0.3297(7) 0.6255(5) 0.078 Uiso 1 calc R
C84 C 0.3479(7) 0.4087(6) 0.6339(4) 0.054(3) Uani 1 d .
H84 H 0.3802(7) 0.4533(6) 0.6213(4) 0.065 Uiso 1 calc R
C85 C 0.2436(6) 0.5452(6) 0.5773(4) 0.041(2) Uani 1 d .
C86 C 0.2602(6) 0.4950(6) 0.5285(4) 0.045(2) Uani 1 d .
H86 H 0.2606(6) 0.4379(6) 0.5320(4) 0.054 Uiso 1 calc R
C87 C 0.2762(7) 0.5226(7) 0.4756(4) 0.050(2) Uani 1 d .
H87 H 0.2886(7) 0.4850(7) 0.4441(4) 0.060 Uiso 1 calc R
C88 C 0.2746(7) 0.6037(7) 0.4675(5) 0.056(3) Uani 1 d .
H88 H 0.2847(7) 0.6229(7) 0.4305(5) 0.067 Uiso 1 calc R
C89 C 0.2579(8) 0.6567(7) 0.5139(5) 0.061(3) Uani 1 d .
H89 H 0.2571(8) 0.7134(7) 0.5091(5) 0.073 Uiso 1 calc R
C90 C 0.2421(7) 0.6289(6) 0.5680(4) 0.053(3) Uani 1 d .
H90 H 0.2302(7) 0.6670(6) 0.5993(4) 0.063 Uiso 1 calc R
C91 C 0.2537(7) 0.5797(6) 0.6932(4) 0.045(2) Uani 1 d .
C92 C 0.3409(7) 0.5827(6) 0.7191(4) 0.051(3) Uani 1 d .
H92 H 0.3775(7) 0.5393(6) 0.7086(4) 0.061 Uiso 1 calc R
C93 C 0.3752(8) 0.6445(7) 0.7584(4) 0.056(3) Uani 1 d .
H93 H 0.4340(8) 0.6434(7) 0.7742(4) 0.067 Uiso 1 calc R
C94 C 0.3241(9) 0.7076(7) 0.7746(4) 0.065(3) Uani 1 d .
H94 H 0.3473(9) 0.7511(7) 0.8014(4) 0.078 Uiso 1 calc R
C95 C 0.2371(10) 0.7074(7) 0.7514(5) 0.073(4) Uani 1 d .
H95 H 0.2007(10) 0.7504(7) 0.7629(5) 0.088 Uiso 1 calc R
C96 C 0.2042(8) 0.6445(6) 0.7115(4) 0.057(3) Uani 1 d .
H96 H 0.1453(8) 0.6458(6) 0.6961(4) 0.068 Uiso 1 calc R
C97 C 0.1106(6) 0.5015(5) 0.6394(4) 0.041(2) Uani 1 d .
C98 C 0.0539(6) 0.5007(5) 0.5881(4) 0.035(2) Uani 1 d .
H98 H 0.0787(6) 0.5067(5) 0.5519(4) 0.042 Uiso 1 calc R
C99 C -0.0355(6) 0.4916(5) 0.5872(4) 0.037(2) Uani 1 d .
H99 H -0.0702(6) 0.4910(5) 0.5511(4) 0.045 Uiso 1 calc R
C100 C -0.0743(7) 0.4834(6) 0.6383(4) 0.046(2) Uani 1 d .
H100 H -0.1359(7) 0.4777(6) 0.6379(4) 0.056 Uiso 1 calc R
C101 C -0.0230(9) 0.4836(8) 0.6900(5) 0.070(3) Uani 1 d .
H101 H -0.0491(9) 0.4789(8) 0.7259(5) 0.084 Uiso 1 calc R
C102 C 0.0685(7) 0.4909(7) 0.6899(4) 0.059(3) Uani 1 d .
H102 H 0.1028(7) 0.4883(7) 0.7259(4) 0.071 Uiso 1 calc R
B2 B 0.0083(19) 0.7335(18) 1.0003(11) 0.125(9) Uani 1 d .
F1 F 0.0820(9) 0.7695(10) 0.9830(7) 0.175(5) Uani 1 d .
F2 F 0.0322(30) 0.6456(29) 1.0075(21) 0.179(13) Uiso 0.40 d P
F2X F 0.0001(17) 0.6630(15) 0.9687(11) 0.146(6) Uiso 0.60 d P
F3 F -0.0031(20) 0.7344(20) 1.0515(11) 0.289(15) Uani 1 d .
F4 F -0.0576(12) 0.7488(29) 0.9743(27) 0.465(38) Uani 1 d .
O200 O 0.3907(14) 0.2991(13) 0.4358(9) 0.097(6) Uiso 0.50 d P
C200 C 0.4600(12) 0.3286(10) 0.4301(7) 0.034(4) Uiso 0.50 d P
C201 C 0.5152(28) 0.3176(26) 0.3793(18) 0.125(12) Uiso 0.50 d P
C202 C 0.4838(32) 0.3934(29) 0.4734(21) 0.142(14) Uiso 0.50 d P
O300 O -0.0130(6) 0.5917(5) 1.1706(4) 0.078(2) Uiso 1 d .
C300 C 0.0499(14) 0.5702(11) 1.1539(8) 0.107(5) Uiso 1 d .
C301 C 0.0639(21) 0.4745(19) 1.1496(13) 0.172(9) Uiso 1 d .
C302 C 0.1095(36) 0.5676(32) 1.1158(23) 0.253(18) Uiso 1 d .
O400 O 0.3031(29) 0.1133(26) 0.3223(19) 0.188(13) Uiso 0.50 d P
C400 C 0.2623(37) 0.1208(34) 0.2676(25) 0.157(16) Uiso 0.50 d P
C401 C -0.2253(25) 0.8016(23) 0.7515(16) 0.113(10) Uiso 0.50 d P
C402 C 0.1976(19) 0.0531(17) 0.2589(12) 0.080(7) Uiso 0.50 d P

loop_
_atom_type_symbol
_atom_type_description
_atom_type_scat_dispersion_real
_atom_type_scat_dispersion_imag
_atom_type_scat_source
C C 0.0033 0.0016 'International Tables Vol C Tables 4.2.6.8 and 6.1.1.4'
H H 0.0000 0.0000 'International Tables Vol C Tables 4.2.6.8 and 6.1.1.4'
N N 0.0061 0.0033 'International Tables Vol C Tables 4.2.6.8 and 6.1.1.4'
Fe Fe 0.3463 0.8444 'International Tables Vol C Tables 4.2.6.8 and 6.1.1.4'
B B 0.0013 0.0007 'International Tables Vol C Tables 4.2.6.8 and 6.1.1.4'
S S 0.1246 0.1234 'International Tables Vol C Tables 4.2.6.8 and 6.1.1.4'
O O 0.0106 0.0060 'International Tables Vol C Tables 4.2.6.8 and 6.1.1.4'
F F 0.0171 0.0103 'International Tables Vol C Tables 4.2.6.8 and 6.1.1.4'

loop_
_geom_angle_atom_site_label_1
_geom_angle_atom_site_label_2
_geom_angle_atom_site_label_3
_geom_angle
_geom_angle_site_symmetry_1
_geom_angle_site_symmetry_3
S1 Fe1 S1 180.0 . 2_556
S1 Fe1 S3 83.83(7) . .
S1 Fe1 S3 96.17(7) 2_556 .
S1 Fe1 S3 96.17(7) . 2_556
S1 Fe1 S3 83.83(7) 2_556 2_556
S3 Fe1 S3 180.0 . 2_556
S1 Fe1 S2 83.28(7) . .
S1 Fe1 S2 96.72(7) 2_556 .
S3 Fe1 S2 83.43(8) . .
S3 Fe1 S2 96.58(8) 2_556 .
S1 Fe1 S2 96.72(7) . 2_556
S1 Fe1 S2 83.28(7) 2_556 2_556
S3 Fe1 S2 96.58(8) . 2_556
S3 Fe1 S2 83.42(8) 2_556 2_556
S2 Fe1 S2 180.0 . 2_556
S1 Fe1 Fe2 50.24(6) . .
S1 Fe1 Fe2 129.76(6) 2_556 .
S3 Fe1 Fe2 50.26(6) . .
S3 Fe1 Fe2 129.75(6) 2_556 .
S2 Fe1 Fe2 50.29(6) . .
S2 Fe1 Fe2 129.71(6) 2_556 .
S1 Fe1 Fe2 129.76(6) . 2_556
S1 Fe1 Fe2 50.24(6) 2_556 2_556
S3 Fe1 Fe2 129.74(6) . 2_556
S3 Fe1 Fe2 50.26(6) 2_556 2_556
S2 Fe1 Fe2 129.71(6) . 2_556
S2 Fe1 Fe2 50.29(6) 2_556 2_556
Fe2 Fe1 Fe2 180.0 . 2_556
N2 Fe2 N3 84.4(3) . .
N2 Fe2 N1 85.0(3) . .
N3 Fe2 N1 85.4(3) . .
N2 Fe2 S1 178.5(2) . .
N3 Fe2 S1 95.7(2) . .
N1 Fe2 S1 93.5(2) . .
N2 Fe2 S3 95.1(2) . .
N3 Fe2 S3 92.7(2) . .
N1 Fe2 S3 178.1(2) . .
S1 Fe2 S3 86.37(9) . .
N2 Fe2 S2 93.9(2) . .
N3 Fe2 S2 177.9(2) . .
N1 Fe2 S2 95.6(2) . .
S1 Fe2 S2 86.01(8) . .
S3 Fe2 S2 86.23(9) . .
N2 Fe2 Fe1 129.1(2) . .
N3 Fe2 Fe1 128.1(2) . .
N1 Fe2 Fe1 129.2(2) . .
S1 Fe2 Fe1 51.91(6) . .
S3 Fe2 Fe1 52.01(6) . .
S2 Fe2 Fe1 52.36(6) . .
C7 N1 C6 110.7(6) . .
C7 N1 C1 107.9(6) . .
C6 N1 C1 109.9(6) . .
C7 N1 Fe2 115.7(5) . .
C6 N1 Fe2 103.5(5) . .
C1 N1 Fe2 109.0(5) . .
C3 N2 C2 110.2(7) . .
C3 N2 C18 107.6(7) . .
C2 N2 C18 109.5(7) . .
C3 N2 Fe2 108.9(5) . .
C2 N2 Fe2 105.0(5) . .
C18 N2 Fe2 115.6(5) . .
C29 N3 C5 107.9(7) . .
C29 N3 C4 110.0(7) . .
C5 N3 C4 110.7(7) . .
C29 N3 Fe2 114.9(5) . .
C5 N3 Fe2 108.1(5) . .
C4 N3 Fe2 105.2(5) . .
C9 S1 Fe2 110.8(3) . .
C9 S1 Fe1 114.6(3) . .
Fe2 S1 Fe1 77.85(7) . .
C20 S2 Fe2 111.0(3) . .
C20 S2 Fe1 114.3(3) . .
Fe2 S2 Fe1 77.35(7) . .
C31 S3 Fe2 111.3(3) . .
C31 S3 Fe1 114.4(3) . .
Fe2 S3 Fe1 77.73(7) . .
C2 C1 N1 110.4(7) . .
N2 C2 C1 110.4(7) . .
N2 C3 C4 112.1(7) . .
N3 C4 C3 108.5(8) . .
N3 C5 C6 112.7(7) . .
N1 C6 C5 109.7(7) . .
N1 C7 C8 117.4(7) . .
C9 C8 C13 117.3(8) . .
C9 C8 C7 129.5(8) . .
C13 C8 C7 113.2(8) . .
C8 C9 C10 120.3(9) . .
C8 C9 S1 124.6(6) . .
C10 C9 S1 114.9(8) . .
C9 C10 C11 122.4(10) . .
C12 C11 C10 117.2(10) . .
C12 C11 C14 122.2(11) . .
C10 C11 C14 120.6(11) . .
C11 C12 C13 120.3(10) . .
C8 C13 C12 122.4(10) . .
C17 C14 C11 111.3(19) . .
C17 C14 C16 112.3(20) . .
C11 C14 C16 112.7(12) . .
C17 C14 C15 107.1(23) . .
C11 C14 C15 105.8(15) . .
C16 C14 C15 107.1(21) . .
C19 C18 N2 117.1(8) . .
C20 C19 C24 115.8(10) . .
C20 C19 C18 129.6(8) . .
C24 C19 C18 114.7(10) . .
C21 C20 C19 120.5(8) . .
C21 C20 S2 114.8(7) . .
C19 C20 S2 124.3(7) . .
C20 C21 C22 123.7(11) . .
C23 C22 C21 115.5(11) . .
C23 C22 C25 123.7(11) . .
C21 C22 C25 120.7(14) . .
C22 C23 C24 122.9(10) . .
C23 C24 C19 121.6(12) . .
C27 C25 C26 107.0(13) . .
C27 C25 C22 117.5(16) . .
C26 C25 C22 111.5(10) . .
C27 C25 C28 107.4(16) . .
C26 C25 C28 103.6(18) . .
C22 C25 C28 109.0(11) . .
N3 C29 C30 118.8(7) . .
C31 C30 C35 116.5(9) . .
C31 C30 C29 126.9(8) . .
C35 C30 C29 116.6(8) . .
C30 C31 C32 120.7(8) . .
C30 C31 S3 125.6(7) . .
C32 C31 S3 113.3(6) . .
C33 C32 C31 122.1(9) . .
C32 C33 C34 116.9(10) . .
C32 C33 C36 121.4(10) . .
C34 C33 C36 121.7(9) . .
C35 C34 C33 119.8(9) . .
C34 C35 C30 123.9(9) . .
C33 C36 C39 113.1(10) . .
C33 C36 C38 108.3(9) . .
C39 C36 C38 107.0(11) . .
C33 C36 C37 108.3(9) . .
C39 C36 C37 109.8(10) . .
C38 C36 C37 110.3(11) . .
S5 Fe3 S5 180.0 . 2_467
S5 Fe3 S4 96.52(8) . 2_467
S5 Fe3 S4 83.48(8) 2_467 2_467
S5 Fe3 S4 83.48(8) . .
S5 Fe3 S4 96.52(8) 2_467 .
S4 Fe3 S4 179.999(1) 2_467 .
S5 Fe3 S6 83.09(9) . .
S5 Fe3 S6 96.91(8) 2_467 .
S4 Fe3 S6 96.93(8) 2_467 .
S4 Fe3 S6 83.07(8) . .
S5 Fe3 S6 96.91(8) . 2_467
S5 Fe3 S6 83.09(9) 2_467 2_467
S4 Fe3 S6 83.07(8) 2_467 2_467
S4 Fe3 S6 96.93(8) . 2_467
S6 Fe3 S6 180.000(1) . 2_467
S5 Fe3 Fe4 49.78(7) . .
S5 Fe3 Fe4 130.22(7) 2_467 .
S4 Fe3 Fe4 129.80(7) 2_467 .
S4 Fe3 Fe4 50.20(7) . .
S6 Fe3 Fe4 50.22(6) . .
S6 Fe3 Fe4 129.78(6) 2_467 .
S5 Fe3 Fe4 130.22(7) . 2_467
S5 Fe3 Fe4 49.78(7) 2_467 2_467
S4 Fe3 Fe4 50.20(6) 2_467 2_467
S4 Fe3 Fe4 129.80(7) . 2_467
S6 Fe3 Fe4 129.79(6) . 2_467
S6 Fe3 Fe4 50.21(6) 2_467 2_467
Fe4 Fe3 Fe4 180.0 . 2_467
N5 Fe4 N4 85.1(3) . .
N5 Fe4 N6 84.6(3) . .
N4 Fe4 N6 85.1(3) . .
N5 Fe4 S5 178.3(2) . .
N4 Fe4 S5 93.2(3) . .
N6 Fe4 S5 95.7(3) . .
N5 Fe4 S4 93.4(2) . .
N4 Fe4 S4 95.5(2) . .
N6 Fe4 S4 177.9(3) . .
S5 Fe4 S4 86.35(10) . .
N5 Fe4 S6 95.7(2) . .
N4 Fe4 S6 178.5(2) . .
N6 Fe4 S6 93.7(2) . .
S5 Fe4 S6 85.98(10) . .
S4 Fe4 S6 85.70(9) . .
N5 Fe4 Fe3 129.1(2) . .
N4 Fe4 Fe3 128.3(3) . .
N6 Fe4 Fe3 129.0(2) . .
S5 Fe4 Fe3 51.87(6) . .
S4 Fe4 Fe3 51.97(6) . .
S6 Fe4 Fe3 52.04(7) . .
C46 N4 C45 110.0(8) . .
C46 N4 C40 106.6(7) . .
C45 N4 C40 110.1(8) . .
C46 N4 Fe4 116.4(6) . .
C45 N4 Fe4 104.4(5) . .
C40 N4 Fe4 109.4(6) . .
C57 N5 C41 109.0(8) . .
C57 N5 C42 106.3(8) . .
C41 N5 C42 109.1(8) . .
C57 N5 Fe4 117.5(6) . .
C41 N5 Fe4 105.1(6) . .
C42 N5 Fe4 109.5(6) . .
C43 N6 C68 109.5(8) . .
C43 N6 C44 112.0(8) . .
C68 N6 C44 107.0(7) . .
C43 N6 Fe4 104.3(6) . .
C68 N6 Fe4 115.0(6) . .
C44 N6 Fe4 109.1(6) . .
C59 S4 Fe4 109.9(4) . .
C59 S4 Fe3 113.9(3) . .
Fe4 S4 Fe3 77.83(8) . .
C48 S5 Fe4 111.8(3) . .
C48 S5 Fe3 113.9(3) . .
Fe4 S5 Fe3 78.35(8) . .
C70 S6 Fe4 111.6(3) . .
C70 S6 Fe3 115.7(3) . .
Fe4 S6 Fe3 77.75(8) . .
N4 C40 C41 110.2(8) . .
N5 C41 C40 109.8(8) . .
C43 C42 N5 109.3(9) . .
N6 C43 C42 109.1(9) . .
C45 C44 N6 110.0(8) . .
N4 C45 C44 110.3(8) . .
N4 C46 C47 116.9(7) . .
C52 C47 C48 116.3(10) . .
C52 C47 C46 115.9(8) . .
C48 C47 C46 127.8(8) . .
C49 C48 C47 119.8(8) . .
C49 C48 S5 115.2(7) . .
C47 C48 S5 124.6(8) . .
C48 C49 C50 124.4(9) . .
C49 C50 C51 114.7(10) . .
C49 C50 C53 122.6(9) . .
C51 C50 C53 122.6(9) . .
C52 C51 C50 121.9(10) . .
C51 C52 C47 122.9(10) . .
C50 C53 C54 111.4(11) . .
C50 C53 C55 113.7(10) . .
C54 C53 C55 104.9(12) . .
C50 C53 C56 108.7(10) . .
C54 C53 C56 107.7(11) . .
C55 C53 C56 110.3(13) . .
N5 C57 C58 116.6(8) . .
C59 C58 C63 117.7(10) . .
C59 C58 C57 128.7(9) . .
C63 C58 C57 113.5(10) . .
C58 C59 C60 121.2(9) . .
C58 C59 S4 126.1(8) . .
C60 C59 S4 112.3(9) . .
C61 C60 C59 121.6(12) . .
C60 C61 C62 115.0(11) . .
C60 C61 C64 124.2(12) . .
C62 C61 C64 120.7(11) . .
C63 C62 C61 122.8(11) . .
C62 C63 C58 121.6(12) . .
C61 C64 C66 108.9(14) . .
C61 C64 C65 113.2(11) . .
C66 C64 C65 114.1(14) . .
C61 C64 C67 107.4(13) . .
C66 C64 C67 106.6(13) . .
C65 C64 C67 106.3(16) . .
N6 C68 C69 116.7(8) . .
C74 C69 C70 117.6(8) . .
C74 C69 C68 114.7(8) . .
C70 C69 C68 127.6(8) . .
C71 C70 C69 119.5(8) . .
C71 C70 S6 115.2(7) . .
C69 C70 S6 124.8(7) . .
C70 C71 C72 122.8(9) . .
C73 C72 C71 117.4(8) . .
C73 C72 C75 121.7(8) . .
C71 C72 C75 120.5(9) . .
C72 C73 C74 120.5(8) . .
C69 C74 C73 122.0(10) . .
C76 C75 C77 110.8(11) . .
C76 C75 C72 110.3(9) . .
C77 C75 C72 112.7(10) . .
C76 C75 C78 107.8(12) . .
C77 C75 C78 106.2(11) . .
C72 C75 C78 108.9(9) . .
C97 B1 C91 109.4(7) . .
C97 B1 C79 110.8(8) . .
C91 B1 C79 110.6(7) . .
C97 B1 C85 109.6(7) . .
C91 B1 C85 107.2(7) . .
C79 B1 C85 109.1(7) . .
C80 C79 C84 114.3(9) . .
C80 C79 B1 124.0(9) . .
C84 C79 B1 121.7(8) . .
C79 C80 C81 121.8(11) . .
C82 C81 C80 120.6(10) . .
C81 C82 C83 120.0(11) . .
C84 C83 C82 118.2(12) . .
C83 C84 C79 125.0(10) . .
C86 C85 C90 114.5(8) . .
C86 C85 B1 123.7(8) . .
C90 C85 B1 121.5(8) . .
C87 C86 C85 123.9(9) . .
C88 C87 C86 120.7(10) . .
C87 C88 C89 118.4(9) . .
C88 C89 C90 121.1(10) . .
C89 C90 C85 121.4(10) . .
C96 C91 C92 114.5(9) . .
C96 C91 B1 121.8(9) . .
C92 C91 B1 123.3(9) . .
C93 C92 C91 123.9(10) . .
C94 C93 C92 119.5(10) . .
C93 C94 C95 119.3(10) . .
C96 C95 C94 120.0(11) . .
C95 C96 C91 122.7(11) . .
C102 C97 C98 113.9(9) . .
C102 C97 B1 122.5(8) . .
C98 C97 B1 123.6(8) . .
C99 C98 C97 123.9(8) . .
C100 C99 C98 120.2(9) . .
C99 C100 C101 119.1(10) . .
C100 C101 C102 120.0(9) . .
C97 C102 C101 122.9(9) . .
F4 B2 F3 108.7(40) . .
F4 B2 F2X 85.0(34) . .
F3 B2 F2X 118.1(27) . .
F4 B2 F1 115.8(28) . .
F3 B2 F1 119.8(21) . .
F2X B2 F1 104.5(24) . .
F4 B2 F2 120.8(33) . .
F3 B2 F2 83.8(29) . .
F2X B2 F2 42.5(19) . .
F1 B2 F2 104.5(29) . .
F2X F2 B2 58.2(29) . .
F2 F2X B2 79.2(33) . .
F2 F2X F4 116.8(38) . .
B2 F2X F4 44.1(21) . .
B2 F4 F2X 50.9(22) . .
O200 C200 C202 112.4(25) . .
O200 C200 C201 128.8(23) . .
C202 C200 C201 117.6(28) . .
O300 C300 C302 152.9(29) . .
O300 C300 C301 117.0(18) . .
C302 C300 C301 81.5(28) . .
C300 C301 C302 42.8(17) . .
C300 C302 C301 55.7(22) . .
C402 C400 O400 104.8(41) . .
C402 C400 C401 111.6(42) . 2_566
O400 C400 C401 123.6(45) . 2_566

loop_
_geom_bond_atom_site_label_1
_geom_bond_atom_site_label_2
_geom_bond_distance
_geom_bond_site_symmetry_2
Fe1 S1 2.286(2) .
Fe1 S1 2.286(2) 2_556
Fe1 S3 2.291(2) .
Fe1 S3 2.291(2) 2_556
Fe1 S2 2.305(2) .
Fe1 S2 2.305(2) 2_556
Fe1 Fe2 2.8400(12) .
Fe1 Fe2 2.8400(12) 2_556
Fe2 N2 2.059(7) .
Fe2 N3 2.068(7) .
Fe2 N1 2.074(7) .
Fe2 S1 2.233(2) .
Fe2 S3 2.235(2) .
Fe2 S2 2.239(2) .
N1 C7 1.465(12) .
N1 C6 1.501(10) .
N1 C1 1.515(11) .
N2 C3 1.492(12) .
N2 C2 1.488(12) .
N2 C18 1.499(12) .
N3 C29 1.477(11) .
N3 C5 1.479(12) .
N3 C4 1.487(12) .
S1 C9 1.792(11) .
S2 C20 1.775(7) .
S3 C31 1.800(9) .
C1 C2 1.518(13) .
C3 C4 1.507(14) .
C5 C6 1.503(14) .
C7 C8 1.507(12) .
C8 C9 1.370(13) .
C8 C13 1.405(15) .
C9 C10 1.407(13) .
C10 C11 1.40(2) .
C11 C12 1.37(2) .
C11 C14 1.53(2) .
C12 C13 1.407(15) .
C14 C17 1.44(4) .
C14 C16 1.53(3) .
C14 C15 1.62(4) .
C18 C19 1.476(15) .
C19 C20 1.412(14) .
C19 C24 1.430(14) .
C20 C21 1.383(14) .
C21 C22 1.413(15) .
C22 C23 1.37(2) .
C22 C25 1.52(2) .
C23 C24 1.39(2) .
C25 C27 1.47(2) .
C25 C26 1.48(2) .
C25 C28 1.63(3) .
C29 C30 1.514(14) .
C30 C31 1.371(12) .
C30 C35 1.394(13) .
C31 C32 1.418(14) .
C32 C33 1.387(13) .
C33 C34 1.404(15) .
C33 C36 1.52(2) .
C34 C35 1.379(15) .
C36 C39 1.53(2) .
C36 C38 1.53(2) .
C36 C37 1.54(2) .
Fe3 S5 2.293(2) .
Fe3 S5 2.293(2) 2_467
Fe3 S4 2.301(2) 2_467
Fe3 S4 2.301(2) .
Fe3 S6 2.303(2) .
Fe3 S6 2.303(2) 2_467
Fe3 Fe4 2.855(2) .
Fe3 Fe4 2.855(2) 2_467
Fe4 N5 2.035(9) .
Fe4 N4 2.054(7) .
Fe4 N6 2.063(8) .
Fe4 S5 2.226(3) .
Fe4 S4 2.244(3) .
Fe4 S6 2.245(3) .
N4 C46 1.475(13) .
N4 C45 1.506(12) .
N4 C40 1.504(14) .
N5 C57 1.478(14) .
N5 C41 1.496(12) .
N5 C42 1.515(14) .
N6 C43 1.474(14) .
N6 C68 1.508(13) .
N6 C44 1.529(12) .
S4 C59 1.787(10) .
S5 C48 1.774(10) .
S6 C70 1.791(9) .
C40 C41 1.512(15) .
C42 C43 1.51(2) .
C44 C45 1.50(2) .
C46 C47 1.511(15) .
C47 C52 1.392(14) .
C47 C48 1.414(14) .
C48 C49 1.382(14) .
C49 C50 1.384(14) .
C50 C51 1.42(2) .
C50 C53 1.50(2) .
C51 C52 1.37(2) .
C53 C54 1.52(2) .
C53 C55 1.52(2) .
C53 C56 1.54(2) .
C57 C58 1.52(2) .
C58 C59 1.361(15) .
C58 C63 1.41(2) .
C59 C60 1.42(2) .
C60 C61 1.40(2) .
C61 C62 1.42(2) .
C61 C64 1.50(2) .
C62 C63 1.35(2) .
C64 C66 1.51(2) .
C64 C65 1.52(2) .
C64 C67 1.56(2) .
C68 C69 1.515(13) .
C69 C74 1.388(13) .
C69 C70 1.406(14) .
C70 C71 1.393(13) .
C71 C72 1.389(13) .
C72 C73 1.383(14) .
C72 C75 1.536(14) .
C73 C74 1.402(15) .
C75 C76 1.52(2) .
C75 C77 1.53(2) .
C75 C78 1.56(2) .
B1 C97 1.64(2) .
B1 C91 1.655(14) .
B1 C79 1.658(14) .
B1 C85 1.658(14) .
C79 C80 1.395(14) .
C79 C84 1.40(2) .
C80 C81 1.42(2) .
C81 C82 1.35(2) .
C82 C83 1.39(2) .
C83 C84 1.38(2) .
C85 C86 1.385(13) .
C85 C90 1.411(14) .
C86 C87 1.365(13) .
C87 C88 1.36(2) .
C88 C89 1.37(2) .
C89 C90 1.391(14) .
C91 C96 1.387(14) .
C91 C92 1.425(14) .
C92 C93 1.373(15) .
C93 C94 1.37(2) .
C94 C95 1.40(2) .
C95 C96 1.39(2) .
C97 C102 1.388(14) .
C97 C98 1.412(13) .
C98 C99 1.379(13) .
C99 C100 1.368(13) .
C100 C101 1.37(2) .
C101 C102 1.41(2) .
B2 F4 1.18(3) .
B2 F3 1.20(3) .
B2 F2X 1.32(3) .
B2 F1 1.36(3) .
B2 F2 1.52(5) .
F2 F2X 1.05(4) .
F2X F4 1.69(5) .
O200 C200 1.18(2) .
C200 C202 1.42(5) .
C200 C201 1.50(4) .
O300 C300 1.13(2) .
C300 C302 1.31(5) .
C300 C301 1.59(4) .
C301 C302 1.91(6) .
O400 C400 1.37(6) .
C400 C402 1.47(6) .
C400 C401 1.50(6) 2_566
C401 C400 1.50(6) 2_566
